data_1508761
loop_
_publ_author_name
'Ma, Zhi-Xiong'
'He, Shuzhong'
'Song, Wangze'
'Hsung, Richard P.'

_publ_section_title
;
 \a-Aryl-substituted allenamides in an imino-Nazarov cyclization cascade
 catalyzed by Au(I).
;
_journal_issue 22
_journal_name_full 'Organic letters'
_journal_page_first 5736
_journal_page_last 5739
_journal_paper_doi 10.1021/ol302743k
_journal_volume 14
_journal_year 2012
_chemical_formula_moiety 'C21 H25 N O3 S'
_chemical_formula_sum 'C21 H25 N O3 S'
_chemical_formula_weight 371.48
_chemical_name_common 12123a
_chemical_name_systematic
; 
 ? 
;
_space_group_IT_number 2
_symmetry_cell_setting triclinic
_symmetry_space_group_name_Hall '-P 1'
_symmetry_space_group_name_H-M 'P -1'
_atom_sites_solution_hydrogens geom
_atom_sites_solution_primary direct
_atom_sites_solution_secondary difmap
_audit_creation_method SHELXL-97
_cell_angle_alpha 70.952(1)
_cell_angle_beta 85.663(1)
_cell_angle_gamma 81.889(1)
_cell_formula_units_Z 2
_cell_length_a 7.5367(8)
_cell_length_b 11.3510(12)
_cell_length_c 11.8790(12)
_cell_measurement_reflns_used 2994
_cell_measurement_temperature 173(2)
_cell_measurement_theta_max 27.23
_cell_measurement_theta_min 2.18
_cell_volume 950.51(17)
_computing_cell_refinement 'Bruker SAINT'
_computing_data_collection 'Bruker APEX2'
_computing_data_reduction 'Bruker SAINT'
_computing_molecular_graphics 'Bruker SHELXTL'
_computing_publication_material 'Bruker SHELXTL'
_computing_structure_refinement 'SHELXL-97 (Sheldrick, 2008)'
_computing_structure_solution 'SHELXS-97 (Sheldrick, 2008)'
_diffrn_ambient_temperature 173(2)
_diffrn_measured_fraction_theta_full 0.986
_diffrn_measured_fraction_theta_max 0.986
_diffrn_measurement_device_type 'Bruker APEX-II CCD'
_diffrn_measurement_method '\f and \w scans'
_diffrn_radiation_monochromator graphite
_diffrn_radiation_source 'sealed tube'
_diffrn_radiation_type MoK\a
_diffrn_radiation_wavelength 0.71073
_diffrn_reflns_av_R_equivalents 0.0263
_diffrn_reflns_av_sigmaI/netI 0.0291
_diffrn_reflns_limit_h_max 9
_diffrn_reflns_limit_h_min -9
_diffrn_reflns_limit_k_max 14
_diffrn_reflns_limit_k_min -13
_diffrn_reflns_limit_l_max 15
_diffrn_reflns_limit_l_min 0
_diffrn_reflns_number 10954
_diffrn_reflns_theta_full 27.38
_diffrn_reflns_theta_max 27.38
_diffrn_reflns_theta_min 1.91
_exptl_absorpt_coefficient_mu 0.191
_exptl_absorpt_correction_T_max 0.926
_exptl_absorpt_correction_T_min 0.918
_exptl_absorpt_correction_type multi-scan
_exptl_absorpt_process_details 'SADABS (Sheldrick, 2008/1)'
_exptl_crystal_colour yellow
_exptl_crystal_density_diffrn 1.298
_exptl_crystal_density_method 'not measured'
_exptl_crystal_description block
_exptl_crystal_F_000 396
_exptl_crystal_size_max 0.45
_exptl_crystal_size_mid 0.40
_exptl_crystal_size_min 0.40
_refine_diff_density_max 0.207
_refine_diff_density_min -0.441
_refine_diff_density_rms 0.056
_refine_ls_extinction_method none
_refine_ls_goodness_of_fit_ref 1.048
_refine_ls_hydrogen_treatment constr
_refine_ls_matrix_type full
_refine_ls_number_parameters 238
_refine_ls_number_reflns 4274
_refine_ls_number_restraints 0
_refine_ls_restrained_S_all 1.048
_refine_ls_R_factor_all 0.0525
_refine_ls_R_factor_gt 0.0416
_refine_ls_shift/su_max 0.001
_refine_ls_shift/su_mean 0.000
_refine_ls_structure_factor_coef Fsqd
_refine_ls_weighting_details 'calc w=1/[\s^2^(Fo^2^)+(0.0574P)^2^+0.2988P] where P=(Fo^2^+2Fc^2^)/3'
_refine_ls_weighting_scheme calc
_refine_ls_wR_factor_gt 0.1068
_refine_ls_wR_factor_ref 0.1150
_reflns_number_gt 3458
_reflns_number_total 4274
_reflns_threshold_expression >2sigma(I)
_cod_data_source_file ol302743k_si_004.cif
_cod_data_source_block 12123a
_cod_depositor_comments
;
The following automatic conversions were performed:

'_symmetry_cell_setting' value 'Triclinic' changed to 'triclinic'
according to /home/saulius/struct/CIF-dictionaries/cif_core.dic
dictionary named 'cif_core.dic' version 2.4.2 from 2011-04-26.

Automatic conversion script
Id: cif_fix_values 1891 2012-01-12 08:04:46Z andrius 
;
_cod_original_sg_symbol_H-M P-1
_cod_database_code 1508761

loop_
_symmetry_equiv_pos_as_xyz
'x, y, z'
'-x, -y, -z'

loop_
_atom_site_label
_atom_site_type_symbol
_atom_site_fract_x
_atom_site_fract_y
_atom_site_fract_z
_atom_site_U_iso_or_equiv
_atom_site_adp_type
_atom_site_occupancy
_atom_site_symmetry_multiplicity
_atom_site_calc_flag
_atom_site_refinement_flags
S1 S 0.48372(5) 0.25424(4) 0.44670(3) 0.02814(13) Uani 1 1 d .
O1 O 0.40171(17) 0.14987(11) 0.44138(11) 0.0368(3) Uani 1 1 d .
O2 O 0.39729(16) 0.37953(11) 0.39645(11) 0.0348(3) Uani 1 1 d .
O3 O 0.85507(17) 0.73474(12) -0.08501(10) 0.0386(3) Uani 1 1 d .
N1 N 0.67890(18) 0.24724(12) 0.37825(12) 0.0288(3) Uani 1 1 d .
C1 C 0.7722(2) 0.35586(15) 0.34512(14) 0.0278(3) Uani 1 1 d .
C2 C 0.8653(2) 0.39374(17) 0.41544(15) 0.0350(4) Uani 1 1 d .
H2A H 0.8802 0.3519 0.4982 0.042 Uiso 1 1 calc R
C3 C 0.9430(2) 0.51178(17) 0.34521(15) 0.0355(4) Uani 1 1 d .
H3A H 1.0756 0.4991 0.3471 0.043 Uiso 1 1 calc R
H3B H 0.8966 0.5818 0.3760 0.043 Uiso 1 1 calc R
C4 C 0.8798(2) 0.53660(15) 0.22064(14) 0.0281(3) Uani 1 1 d .
C5 C 0.9045(2) 0.63249(16) 0.11724(15) 0.0316(4) Uani 1 1 d .
H5A H 0.9725 0.6972 0.1162 0.038 Uiso 1 1 calc R
C6 C 0.8279(2) 0.63348(15) 0.01343(14) 0.0296(3) Uani 1 1 d .
C7 C 0.7314(2) 0.53774(16) 0.01375(14) 0.0298(4) Uani 1 1 d .
H7A H 0.6824 0.5384 -0.0578 0.036 Uiso 1 1 calc R
C8 C 0.7067(2) 0.44092(15) 0.11916(14) 0.0278(3) Uani 1 1 d .
H8A H 0.6409 0.3751 0.1200 0.033 Uiso 1 1 calc R
C9 C 0.7785(2) 0.44118(14) 0.22255(14) 0.0255(3) Uani 1 1 d .
C10 C 0.7795(2) 0.74111(18) -0.19327(15) 0.0389(4) Uani 1 1 d .
H10A H 0.8083 0.8173 -0.2563 0.058 Uiso 1 1 calc R
H10B H 0.6491 0.7433 -0.1823 0.058 Uiso 1 1 calc R
H10C H 0.8291 0.6671 -0.2159 0.058 Uiso 1 1 calc R
C11 C 0.7868(2) 0.12351(15) 0.39727(15) 0.0328(4) Uani 1 1 d .
H11A H 0.7265 0.0589 0.4595 0.039 Uiso 1 1 calc R
H11B H 0.9056 0.1255 0.4265 0.039 Uiso 1 1 calc R
C12 C 0.8125(2) 0.08747(16) 0.28503(15) 0.0312(4) Uani 1 1 d .
H12A H 0.8737 0.1514 0.2226 0.037 Uiso 1 1 calc R
H12B H 0.6942 0.0849 0.2556 0.037 Uiso 1 1 calc R
C13 C 0.9243(2) -0.04087(18) 0.30892(18) 0.0405(4) Uani 1 1 d .
H13A H 1.0457 -0.0354 0.3317 0.049 Uiso 1 1 calc R
H13B H 0.8688 -0.1023 0.3771 0.049 Uiso 1 1 calc R
C14 C 0.9409(3) -0.0881(2) 0.2036(2) 0.0652(7) Uani 1 1 d .
H14A H 1.0221 -0.1669 0.2220 0.098 Uiso 1 1 calc R
H14B H 0.9889 -0.0254 0.1342 0.098 Uiso 1 1 calc R
H14C H 0.8225 -0.1027 0.1859 0.098 Uiso 1 1 calc R
C15 C 0.5211(2) 0.22970(15) 0.59745(14) 0.0275(3) Uani 1 1 d .
C16 C 0.5187(2) 0.33143(16) 0.63832(15) 0.0343(4) Uani 1 1 d .
H16A H 0.4924 0.4146 0.5855 0.041 Uiso 1 1 calc R
C17 C 0.5545(3) 0.31147(17) 0.75585(16) 0.0381(4) Uani 1 1 d .
H17A H 0.5531 0.3815 0.7832 0.046 Uiso 1 1 calc R
C18 C 0.5926(2) 0.19075(17) 0.83473(15) 0.0339(4) Uani 1 1 d .
C19 C 0.5951(2) 0.09012(16) 0.79211(15) 0.0341(4) Uani 1 1 d .
H19A H 0.6221 0.0070 0.8448 0.041 Uiso 1 1 calc R
C20 C 0.5592(2) 0.10814(15) 0.67473(15) 0.0303(4) Uani 1 1 d .
H20A H 0.5605 0.0382 0.6473 0.036 Uiso 1 1 calc R
C21 C 0.6297(3) 0.1706(2) 0.96284(17) 0.0483(5) Uani 1 1 d .
H21A H 0.6750 0.0822 1.0016 0.072 Uiso 1 1 calc R
H21B H 0.5187 0.1926 1.0040 0.072 Uiso 1 1 calc R
H21C H 0.7195 0.2238 0.9663 0.072 Uiso 1 1 calc R

loop_
_atom_site_aniso_label
_atom_site_aniso_U_11
_atom_site_aniso_U_22
_atom_site_aniso_U_33
_atom_site_aniso_U_23
_atom_site_aniso_U_13
_atom_site_aniso_U_12
S1 0.0309(2) 0.0254(2) 0.0280(2) -0.00783(16) -0.00248(15) -0.00361(15)
O1 0.0433(7) 0.0328(7) 0.0365(7) -0.0097(5) -0.0063(5) -0.0126(5)
O2 0.0343(6) 0.0289(6) 0.0382(7) -0.0072(5) -0.0062(5) 0.0006(5)
O3 0.0455(7) 0.0381(7) 0.0294(6) -0.0022(5) -0.0026(5) -0.0156(6)
N1 0.0343(7) 0.0228(7) 0.0281(7) -0.0077(5) 0.0027(6) -0.0026(5)
C1 0.0283(8) 0.0271(8) 0.0280(8) -0.0097(6) -0.0008(6) -0.0013(6)
C2 0.0402(10) 0.0374(10) 0.0275(8) -0.0093(7) -0.0053(7) -0.0055(8)
C3 0.0371(9) 0.0417(10) 0.0317(9) -0.0146(8) -0.0056(7) -0.0094(8)
C4 0.0261(8) 0.0324(9) 0.0286(8) -0.0127(7) -0.0026(6) -0.0049(6)
C5 0.0319(9) 0.0306(9) 0.0353(9) -0.0123(7) -0.0009(7) -0.0098(7)
C6 0.0290(8) 0.0298(8) 0.0284(8) -0.0068(7) 0.0014(6) -0.0053(6)
C7 0.0299(8) 0.0342(9) 0.0267(8) -0.0106(7) -0.0037(6) -0.0049(7)
C8 0.0292(8) 0.0271(8) 0.0296(8) -0.0113(6) -0.0007(6) -0.0061(6)
C9 0.0246(7) 0.0258(8) 0.0267(8) -0.0097(6) -0.0010(6) -0.0016(6)
C10 0.0394(10) 0.0442(11) 0.0279(9) -0.0037(8) -0.0020(7) -0.0067(8)
C11 0.0396(9) 0.0253(8) 0.0306(9) -0.0074(7) -0.0001(7) 0.0018(7)
C12 0.0294(8) 0.0340(9) 0.0346(9) -0.0170(7) 0.0006(7) -0.0043(7)
C13 0.0342(9) 0.0394(10) 0.0538(11) -0.0247(9) 0.0019(8) -0.0021(8)
C14 0.0448(12) 0.0803(17) 0.0965(19) -0.0685(16) -0.0124(12) 0.0099(11)
C15 0.0266(8) 0.0279(8) 0.0276(8) -0.0092(6) 0.0015(6) -0.0029(6)
C16 0.0420(10) 0.0269(8) 0.0330(9) -0.0107(7) 0.0006(7) 0.0008(7)
C17 0.0441(10) 0.0366(10) 0.0368(9) -0.0188(8) 0.0035(8) -0.0011(8)
C18 0.0304(8) 0.0439(10) 0.0276(8) -0.0131(7) 0.0041(7) -0.0044(7)
C19 0.0351(9) 0.0325(9) 0.0297(9) -0.0036(7) 0.0038(7) -0.0053(7)
C20 0.0318(8) 0.0288(8) 0.0308(8) -0.0102(7) 0.0041(7) -0.0067(7)
C21 0.0542(12) 0.0605(13) 0.0310(10) -0.0168(9) 0.0022(8) -0.0066(10)

loop_
_atom_type_symbol
_atom_type_description
_atom_type_scat_dispersion_real
_atom_type_scat_dispersion_imag
_atom_type_scat_source
C C 0.0033 0.0016 'International Tables Vol C Tables 4.2.6.8 and 6.1.1.4'
H H 0.0000 0.0000 'International Tables Vol C Tables 4.2.6.8 and 6.1.1.4'
N N 0.0061 0.0033 'International Tables Vol C Tables 4.2.6.8 and 6.1.1.4'
O O 0.0106 0.0060 'International Tables Vol C Tables 4.2.6.8 and 6.1.1.4'
S S 0.1246 0.1234 'International Tables Vol C Tables 4.2.6.8 and 6.1.1.4'

loop_
_geom_angle_atom_site_label_1
_geom_angle_atom_site_label_2
_geom_angle_atom_site_label_3
_geom_angle
O1 S1 O2 120.09(7)
O1 S1 N1 106.31(7)
O2 S1 N1 106.73(7)
O1 S1 C15 107.37(7)
O2 S1 C15 108.11(7)
N1 S1 C15 107.69(7)
C6 O3 C10 117.49(13)
C1 N1 C11 117.79(13)
C1 N1 S1 118.08(10)
C11 N1 S1 118.91(11)
C2 C1 N1 127.44(15)
C2 C1 C9 110.44(15)
N1 C1 C9 122.11(14)
C1 C2 C3 110.43(15)
C1 C2 H2A 124.8
C3 C2 H2A 124.8
C2 C3 C4 102.88(13)
C2 C3 H3A 111.2
C4 C3 H3A 111.2
C2 C3 H3B 111.2
C4 C3 H3B 111.2
H3A C3 H3B 109.1
C5 C4 C9 120.66(14)
C5 C4 C3 130.76(15)
C9 C4 C3 108.57(14)
C4 C5 C6 118.90(15)
C4 C5 H5A 120.5
C6 C5 H5A 120.5
O3 C6 C7 124.18(15)
O3 C6 C5 114.97(14)
C7 C6 C5 120.85(15)
C8 C7 C6 119.84(15)
C8 C7 H7A 120.1
C6 C7 H7A 120.1
C9 C8 C7 119.47(15)
C9 C8 H8A 120.3
C7 C8 H8A 120.3
C8 C9 C4 120.23(14)
C8 C9 C1 132.10(15)
C4 C9 C1 107.67(13)
O3 C10 H10A 109.5
O3 C10 H10B 109.5
H10A C10 H10B 109.5
O3 C10 H10C 109.5
H10A C10 H10C 109.5
H10B C10 H10C 109.5
N1 C11 C12 112.36(14)
N1 C11 H11A 109.1
C12 C11 H11A 109.1
N1 C11 H11B 109.1
C12 C11 H11B 109.1
H11A C11 H11B 107.9
C11 C12 C13 110.53(14)
C11 C12 H12A 109.5
C13 C12 H12A 109.5
C11 C12 H12B 109.5
C13 C12 H12B 109.5
H12A C12 H12B 108.1
C14 C13 C12 113.33(17)
C14 C13 H13A 108.9
C12 C13 H13A 108.9
C14 C13 H13B 108.9
C12 C13 H13B 108.9
H13A C13 H13B 107.7
C13 C14 H14A 109.5
C13 C14 H14B 109.5
H14A C14 H14B 109.5
C13 C14 H14C 109.5
H14A C14 H14C 109.5
H14B C14 H14C 109.5
C16 C15 C20 120.05(15)
C16 C15 S1 120.19(13)
C20 C15 S1 119.72(12)
C17 C16 C15 119.84(16)
C17 C16 H16A 120.1
C15 C16 H16A 120.1
C16 C17 C18 121.09(16)
C16 C17 H17A 119.5
C18 C17 H17A 119.5
C17 C18 C19 118.26(16)
C17 C18 C21 120.42(17)
C19 C18 C21 121.33(17)
C20 C19 C18 121.53(16)
C20 C19 H19A 119.2
C18 C19 H19A 119.2
C19 C20 C15 119.23(15)
C19 C20 H20A 120.4
C15 C20 H20A 120.4
C18 C21 H21A 109.5
C18 C21 H21B 109.5
H21A C21 H21B 109.5
C18 C21 H21C 109.5
H21A C21 H21C 109.5
H21B C21 H21C 109.5

loop_
_geom_bond_atom_site_label_1
_geom_bond_atom_site_label_2
_geom_bond_distance
S1 O1 1.4320(12)
S1 O2 1.4305(12)
S1 N1 1.6308(14)
S1 C15 1.7585(17)
O3 C6 1.3722(19)
O3 C10 1.422(2)
N1 C1 1.434(2)
N1 C11 1.477(2)
C1 C2 1.335(2)
C1 C9 1.464(2)
C2 C3 1.501(2)
C2 H2A 0.9500
C3 C4 1.514(2)
C3 H3A 0.9900
C3 H3B 0.9900
C4 C5 1.370(2)
C4 C9 1.404(2)
C5 C6 1.396(2)
C5 H5A 0.9500
C6 C7 1.390(2)
C7 C8 1.391(2)
C7 H7A 0.9500
C8 C9 1.380(2)
C8 H8A 0.9500
C10 H10A 0.9800
C10 H10B 0.9800
C10 H10C 0.9800
C11 C12 1.509(2)
C11 H11A 0.9900
C11 H11B 0.9900
C12 C13 1.527(2)
C12 H12A 0.9900
C12 H12B 0.9900
C13 C14 1.505(3)
C13 H13A 0.9900
C13 H13B 0.9900
C14 H14A 0.9800
C14 H14B 0.9800
C14 H14C 0.9800
C15 C16 1.388(2)
C15 C20 1.389(2)
C16 C17 1.381(2)
C16 H16A 0.9500
C17 C18 1.389(2)
C17 H17A 0.9500
C18 C19 1.390(2)
C18 C21 1.505(2)
C19 C20 1.384(2)
C19 H19A 0.9500
C20 H20A 0.9500
C21 H21A 0.9800
C21 H21B 0.9800
C21 H21C 0.9800

loop_
_geom_torsion_atom_site_label_1
_geom_torsion_atom_site_label_2
_geom_torsion_atom_site_label_3
_geom_torsion_atom_site_label_4
_geom_torsion
O1 S1 N1 C1 165.38(11)
O2 S1 N1 C1 36.07(13)
C15 S1 N1 C1 -79.80(13)
O1 S1 N1 C11 -40.68(14)
O2 S1 N1 C11 -169.98(12)
C15 S1 N1 C11 74.14(13)
C11 N1 C1 C2 -75.9(2)
S1 N1 C1 C2 78.3(2)
C11 N1 C1 C9 102.95(17)
S1 N1 C1 C9 -102.81(15)
N1 C1 C2 C3 179.64(15)
C9 C1 C2 C3 0.6(2)
C1 C2 C3 C4 -0.22(19)
C2 C3 C4 C5 178.50(17)
C2 C3 C4 C9 -0.31(18)
C9 C4 C5 C6 -0.3(2)
C3 C4 C5 C6 -179.03(16)
C10 O3 C6 C7 -0.2(2)
C10 O3 C6 C5 -179.73(15)
C4 C5 C6 O3 178.21(15)
C4 C5 C6 C7 -1.3(2)
O3 C6 C7 C8 -178.01(15)
C5 C6 C7 C8 1.5(2)
C6 C7 C8 C9 0.1(2)
C7 C8 C9 C4 -1.7(2)
C7 C8 C9 C1 178.48(16)
C5 C4 C9 C8 1.9(2)
C3 C4 C9 C8 -179.17(14)
C5 C4 C9 C1 -178.27(15)
C3 C4 C9 C1 0.68(18)
C2 C1 C9 C8 178.98(17)
N1 C1 C9 C8 -0.1(3)
C2 C1 C9 C4 -0.84(19)
N1 C1 C9 C4 -179.90(13)
C1 N1 C11 C12 -90.87(17)
S1 N1 C11 C12 115.12(14)
N1 C11 C12 C13 -179.91(14)
C11 C12 C13 C14 174.67(17)
O1 S1 C15 C16 -149.99(14)
O2 S1 C15 C16 -19.08(16)
N1 S1 C15 C16 95.89(14)
O1 S1 C15 C20 32.20(15)
O2 S1 C15 C20 163.12(13)
N1 S1 C15 C20 -81.91(14)
C20 C15 C16 C17 0.1(3)
S1 C15 C16 C17 -177.67(14)
C15 C16 C17 C18 -0.2(3)
C16 C17 C18 C19 0.5(3)
C16 C17 C18 C21 -179.43(17)
C17 C18 C19 C20 -0.6(3)
C21 C18 C19 C20 179.28(16)
C18 C19 C20 C15 0.5(3)
C16 C15 C20 C19 -0.3(2)
S1 C15 C20 C19 177.54(12)

loop_
_cod_related_entry_id
_cod_related_entry_database
_cod_related_entry_code
1 ChemSpider 30652062
